data_7126440
loop_
_publ_author_name
'Wang, Jian-Xin'
'Yu, Yi-Shuai'
'Niu, Li-Ya'
'Zou, Bo'
'Wang, Kai'
'Yang, Qing-Zheng'

_publ_section_title
;
 A difluoroboron \b-diketonate based thermometer with
 temperature-dependent emission wavelength.
;
_journal_issue 46
_journal_name_full 'Chemical communications (Cambridge, England)'
_journal_page_first 6269
_journal_page_last 6272
_journal_paper_doi 10.1039/d0cc01505a
_journal_volume 56
_journal_year 2020
_chemical_formula_moiety 'C24 H29 B F2 O3'
_chemical_formula_sum 'C24 H29 B F2 O3'
_chemical_formula_weight 414.28
_space_group_crystal_system triclinic
_space_group_IT_number 2
_space_group_name_Hall '-P 1'
_space_group_name_H-M_alt 'P -1'
_atom_sites_solution_hydrogens geom
_atom_sites_solution_primary direct
_audit_creation_date 2018-11-29
_audit_creation_method
;
Olex2 1.2
(compiled 2018.05.29 svn.r3508 for OlexSys, GUI svn.r5506)
;
_audit_update_record
;
2019-07-25 deposited with the CCDC.	2020-04-22 downloaded from the CCDC.
;
_cell_angle_alpha 70.258(5)
_cell_angle_beta 78.911(5)
_cell_angle_gamma 79.039(5)
_cell_formula_units_Z 4
_cell_length_a 10.1611(6)
_cell_length_b 15.2065(9)
_cell_length_c 16.1543(9)
_cell_measurement_reflns_used 9988
_cell_measurement_temperature 299.99(10)
_cell_measurement_theta_max 29.1470
_cell_measurement_theta_min 2.3290
_cell_volume 2284.2(2)
_computing_cell_refinement 'CrysAlisPro 1.171.39.29a (Rigaku OD, 2015)'
_computing_data_collection 'CrysAlisPro 1.171.39.29a (Rigaku OD, 2015)'
_computing_data_reduction 'CrysAlisPro 1.171.39.29a (Rigaku OD, 2015)'
_computing_molecular_graphics 'Olex2 (Dolomanov et al., 2009)'
_computing_publication_material 'Olex2 (Dolomanov et al., 2009)'
_computing_structure_refinement 'ShelXL (Sheldrick, 2015)'
_computing_structure_solution 'ShelXS (Sheldrick, 2008)'
_diffrn_ambient_environment air
_diffrn_ambient_temperature 299.99(10)
_diffrn_detector 'CCD plate'
_diffrn_measured_fraction_theta_full 0.999
_diffrn_measured_fraction_theta_max 0.901
_diffrn_measurement_details
;
List of Runs (angles in degrees, time in seconds):

  # Type    Start    End  Width  t~exp~   \w     \q     \k     \f   Frames
#--------------------------------------------------------------------------
  1  \w     46.00  72.00   0.50    4.00    --  -15.70  57.00 120.00   52
  2  \w    -57.00 -10.00   0.50    4.00    --  -15.70  77.00 -30.00   94
  3  \w    -57.00 -17.00   0.50    4.00    --  -15.70  77.00-120.00   80
  4  \w    -35.00  32.00   0.50    4.00    --  -15.70  57.00 -30.00  134
  5  \w    -56.00 -25.00   0.50    4.00    --  -15.70  77.00  60.00   62
  6  \w    -49.00  30.00   0.50    4.00    --  -15.70  57.00 120.00  158
  7  \w    -14.00  12.00   0.50    4.00    --   15.80  71.00-125.48   52
  8  \w    -18.00 105.00   0.50    4.00    --   15.80  57.00-150.00  246
  9  \w     14.00  81.00   0.50    4.00    --   15.80  57.00  30.00  134
 10  \w     35.00  83.00   0.50    4.00    --   15.80  71.00-125.48   96
 11  \w     35.00 102.00   0.50    4.00    --   15.80  57.00  90.00  134
;
_diffrn_measurement_device 'four-circle diffractometer'
_diffrn_measurement_device_type 'XtaLAB AFC12 (RINC): Kappa single'
_diffrn_measurement_method '\w scans'
_diffrn_orient_matrix_type 'CrysAlisPro convention (1999,Acta A55,543-557)'
_diffrn_orient_matrix_UB_11 0.0199016000
_diffrn_orient_matrix_UB_12 -0.0307926000
_diffrn_orient_matrix_UB_13 0.0409016000
_diffrn_orient_matrix_UB_21 -0.0613215000
_diffrn_orient_matrix_UB_22 -0.0196601000
_diffrn_orient_matrix_UB_23 0.0100545000
_diffrn_orient_matrix_UB_31 0.0315950000
_diffrn_orient_matrix_UB_32 -0.0341636000
_diffrn_orient_matrix_UB_33 -0.0210902000
_diffrn_radiation_monochromator graphite
_diffrn_radiation_probe x-ray
_diffrn_radiation_type MoK\a
_diffrn_radiation_wavelength 0.71073
_diffrn_reflns_av_R_equivalents 0.0189
_diffrn_reflns_av_unetI/netI 0.0274
_diffrn_reflns_Laue_measured_fraction_full 0.999
_diffrn_reflns_Laue_measured_fraction_max 0.901
_diffrn_reflns_limit_h_max 13
_diffrn_reflns_limit_h_min -13
_diffrn_reflns_limit_k_max 20
_diffrn_reflns_limit_k_min -20
_diffrn_reflns_limit_l_max 21
_diffrn_reflns_limit_l_min -21
_diffrn_reflns_number 31152
_diffrn_reflns_point_group_measured_fraction_full 0.999
_diffrn_reflns_point_group_measured_fraction_max 0.901
_diffrn_reflns_theta_full 25.242
_diffrn_reflns_theta_max 29.473
_diffrn_reflns_theta_min 2.061
_diffrn_source 'fine-focus sealed X-ray tube'
_diffrn_source_type 'Enhance (Mo) X-ray Source'
_exptl_absorpt_coefficient_mu 0.088
_exptl_absorpt_correction_T_max 1.00000
_exptl_absorpt_correction_T_min 0.75934
_exptl_absorpt_correction_type multi-scan
_exptl_absorpt_process_details
;
CrysAlisPro 1.171.39.29a (Rigaku Oxford Diffraction, 2015)
Empirical absorption correction using spherical harmonics,
 implemented in SCALE3 ABSPACK scaling algorithm.
;
_exptl_crystal_colour yellow
_exptl_crystal_density_diffrn 1.205
_exptl_crystal_description block
_exptl_crystal_F_000 880
_exptl_crystal_size_max 0.4
_exptl_crystal_size_mid 0.22
_exptl_crystal_size_min 0.12
_refine_diff_density_max 0.312
_refine_diff_density_min -0.215
_refine_diff_density_rms 0.038
_refine_ls_extinction_method none
_refine_ls_goodness_of_fit_ref 1.046
_refine_ls_hydrogen_treatment constr
_refine_ls_matrix_type full
_refine_ls_number_parameters 676
_refine_ls_number_reflns 11427
_refine_ls_number_restraints 334
_refine_ls_restrained_S_all 1.114
_refine_ls_R_factor_all 0.0918
_refine_ls_R_factor_gt 0.0622
_refine_ls_shift/su_max 0.000
_refine_ls_shift/su_mean 0.000
_refine_ls_structure_factor_coef Fsqd
_refine_ls_weighting_details 'w=1/[\s^2^(Fo^2^)+(0.0956P)^2^+0.3469P] where P=(Fo^2^+2Fc^2^)/3'
_refine_ls_weighting_scheme calc
_refine_ls_wR_factor_gt 0.1754
_refine_ls_wR_factor_ref 0.1933
_reflns_Friedel_coverage 0.000
_reflns_number_gt 7606
_reflns_number_total 11427
_reflns_threshold_expression 'I > 2\s(I)'
_cod_data_source_file d0cc01505a2.cif
_cod_data_source_block 300k
_cod_depositor_comments 'Adding full bibliography for 7126433--7126447.cif.'
_cod_database_code 7126440
_shelx_shelxl_version_number 2018/3
_chemical_oxdiff_formula 'C24 H29 B F2 O3'
_shelx_space_group_comment
;
The symmetry employed for this shelxl refinement is uniquely defined
by the following loop, which should always be used as a source of
symmetry information in preference to the above space-group names.
They are only intended as comments.
;
_shelx_estimated_absorpt_t_max 0.990
_shelx_estimated_absorpt_t_min 0.966
_reflns_odcompleteness_completeness 90.13
_reflns_odcompleteness_iscentric 1
_reflns_odcompleteness_theta 29.41
_olex2_refinement_description
;
1. Fixed Uiso
 At 1.2 times of:
  All C(H) groups
 At 1.5 times of:
  All C(H,H,H) groups
2. Restrained distances
 O6-C26 = O6A-C26
 1.36 with sigma of 0.02
 O6-C25 = O6A-C25A
 1.43 with sigma of 0.02
 C43A-C41A = C44-C41 = C44A-C41A = C43-C41 = C42A-C41A = C42-C41
 1.54 with sigma of 0.02
 C22A-C21 = C22-C21 = C23A-C21 = C23-C21 = C24A-C21 = C24-C21
 1.54 with sigma of 0.02
 C46A-C45 = C46-C45 = C47-C45 = C47A-C45 = C48-C45 = C48A-C45
 1.54 with sigma of 0.02
3. Uiso/Uaniso restraints and constraints
O6A \\sim C25A \\sim O6 \\sim C25: within 1.7A with sigma of 0.01 and sigma for
terminal atoms of 0.01
C44 \\sim C44A \\sim C43A \\sim C41A \\sim C41 \\sim C43 \\sim C42 \\sim C42A:
within 1.7A with sigma of 0.01 and sigma for terminal atoms of 0.01
C23 \\sim C23A \\sim C22 \\sim C22A \\sim C24 \\sim C24A: within 1.7A with
sigma of 0.01 and sigma for terminal atoms of 0.01
C47A \\sim C47 \\sim C46A \\sim C46 \\sim C48A \\sim C48: within 1.7A with
sigma of 0.01 and sigma for terminal atoms of 0.01
Uanis(O6) \\sim Ueq, Uanis(O6A) \\sim Ueq, Uanis(C25) \\sim Ueq, Uanis(C25A)
\\sim Ueq: with sigma of 0.01 and sigma for terminal atoms of 0.01
Uanis(C44A) \\sim Ueq, Uanis(C44) \\sim Ueq, Uanis(C41A) \\sim Ueq, Uanis(C41)
\\sim Ueq, Uanis(C43A) \\sim Ueq, Uanis(C43) \\sim Ueq, Uanis(C42) \\sim Ueq,
Uanis(C42A) \\sim Ueq: with sigma of 0.01 and sigma for terminal atoms of 0.01
Uanis(C23) \\sim Ueq, Uanis(C23A) \\sim Ueq, Uanis(C22) \\sim Ueq, Uanis(C22A)
\\sim Ueq, Uanis(C24) \\sim Ueq, Uanis(C24A) \\sim Ueq: with sigma of 0.01 and
sigma for terminal atoms of 0.01
Uanis(C48) \\sim Ueq, Uanis(C48A) \\sim Ueq, Uanis(C46) \\sim Ueq, Uanis(C46A)
\\sim Ueq, Uanis(C47) \\sim Ueq, Uanis(C47A) \\sim Ueq: with sigma of 0.01 and
sigma for terminal atoms of 0.01
4. Others
 Sof(O6A)=Sof(C25A)=Sof(H25D)=Sof(H25E)=Sof(H25F)=1-FVAR(1)
 Sof(O6)=Sof(C25)=Sof(H25A)=Sof(H25B)=Sof(H25C)=FVAR(1)
 Sof(C43A)=Sof(H43D)=Sof(H43E)=Sof(H43F)=Sof(C42A)=Sof(H42D)=Sof(H42E)=
 Sof(H42F)=Sof(C44A)=Sof(H44D)=Sof(H44E)=Sof(H44F)=Sof(C41A)=1-FVAR(2)
 Sof(C41)=Sof(C42)=Sof(H42A)=Sof(H42B)=Sof(H42C)=Sof(C43)=Sof(H43A)=Sof(H43B)=
 Sof(H43C)=Sof(C44)=Sof(H44A)=Sof(H44B)=Sof(H44C)=FVAR(2)
 Sof(C23A)=Sof(H23D)=Sof(H23E)=Sof(H23F)=Sof(C24A)=Sof(H24D)=Sof(H24E)=
 Sof(H24F)=Sof(C22A)=Sof(H22D)=Sof(H22E)=Sof(H22F)=1-FVAR(3)
 Sof(C22)=Sof(H22A)=Sof(H22B)=Sof(H22C)=Sof(C23)=Sof(H23A)=Sof(H23B)=Sof(H23C)=
 Sof(C24)=Sof(H24A)=Sof(H24B)=Sof(H24C)=FVAR(3)
 Sof(C46A)=Sof(H46D)=Sof(H46E)=Sof(H46F)=Sof(C47A)=Sof(H47D)=Sof(H47E)=
 Sof(H47F)=Sof(C48A)=Sof(H48D)=Sof(H48E)=Sof(H48F)=1-FVAR(4)
 Sof(C46)=Sof(H46A)=Sof(H46B)=Sof(H46C)=Sof(C47)=Sof(H47A)=Sof(H47B)=Sof(H47C)=
 Sof(C48)=Sof(H48A)=Sof(H48B)=Sof(H48C)=FVAR(4)
5.a Me refined with riding coordinates:
 C22(H22A,H22B,H22C)
5.b Aromatic/amide H refined with riding coordinates:
 C3(H3), C5(H5), C6(H6), C7(H7), C9(H9), C12(H12), C14(H14), C16(H16),
 C27(H27), C28(H28), C29(H29), C31(H31), C33(H33), C36(H36), C38(H38), C40(H40)
5.c Idealised Me refined as rotating group:
 C1(H1A,H1B,H1C), C18(H18A,H18B,H18C), C19(H19A,H19B,H19C), C20(H20A,H20B,
 H20C), C23(H23A,H23B,H23C), C24(H24A,H24B,H24C), C25(H25A,H25B,H25C), C42(H42A,
 H42B,H42C), C43(H43A,H43B,H43C), C44(H44A,H44B,H44C), C46(H46A,H46B,H46C),
 C47(H47A,H47B,H47C), C48(H48A,H48B,H48C), C25A(H25D,H25E,H25F), C43A(H43D,H43E,
 H43F), C42A(H42D,H42E,H42F), C44A(H44D,H44E,H44F), C23A(H23D,H23E,H23F),
 C24A(H24D,H24E,H24F), C22A(H22D,H22E,H22F), C46A(H46D,H46E,H46F), C47A(H47D,
 H47E,H47F), C48A(H48D,H48E,H48F)
;
_olex2_submission_special_instructions 'No special instructions were received'
_oxdiff_exptl_absorpt_empirical_details
;
Empirical correction (ABSPACK) includes:
- Absorption correction using spherical harmonics
- Frame scaling
;
_oxdiff_exptl_absorpt_empirical_full_max 1.345
_oxdiff_exptl_absorpt_empirical_full_min 0.685

loop_
_space_group_symop_operation_xyz
'x, y, z'
'-x, -y, -z'

loop_
_atom_site_label
_atom_site_type_symbol
_atom_site_fract_x
_atom_site_fract_y
_atom_site_fract_z
_atom_site_U_iso_or_equiv
_atom_site_adp_type
_atom_site_occupancy
_atom_site_site_symmetry_order
_atom_site_calc_flag
_atom_site_refinement_flags_posn
_atom_site_refinement_flags_adp
_atom_site_refinement_flags_occupancy
_atom_site_disorder_assembly
_atom_site_disorder_group
F1 F 0.72887(11) 0.60979(9) 0.37570(7) 0.0736(3) Uani 1 1 d . . . . .
F2 F 0.70078(11) 0.74710(8) 0.40509(8) 0.0748(3) Uani 1 1 d . . . . .
O1 O 0.51295(11) 0.67847(9) 0.41222(7) 0.0588(3) Uani 1 1 d . . . . .
O2 O 0.67132(11) 0.60987(9) 0.52118(7) 0.0571(3) Uani 1 1 d . . . . .
O3 O 0.13884(15) 0.79213(12) 0.24248(10) 0.0907(5) Uani 1 1 d . . . . .
C1 C 0.0176(3) 0.80700(19) 0.20624(16) 0.0955(8) Uani 1 1 d . . . . .
H1A H 0.029465 0.846531 0.145520 0.143 Uiso 1 1 calc GR . . . .
H1B H -0.054132 0.837087 0.239678 0.143 Uiso 1 1 calc GR . . . .
H1C H -0.004825 0.747498 0.208857 0.143 Uiso 1 1 calc GR . . . .
C2 C 0.14349(18) 0.73428(13) 0.32777(12) 0.0589(4) Uani 1 1 d . . . . .
C3 C 0.26739(16) 0.71811(12) 0.35794(11) 0.0527(4) Uani 1 1 d . . . . .
H3 H 0.339939 0.746336 0.320702 0.063 Uiso 1 1 calc R . . . .
C4 C 0.28362(15) 0.66011(11) 0.44334(10) 0.0455(3) Uani 1 1 d . . . . .
C5 C 0.17410(18) 0.61890(15) 0.49872(13) 0.0678(5) Uani 1 1 d . . . . .
H5 H 0.183352 0.579659 0.556193 0.081 Uiso 1 1 calc R . . . .
C6 C 0.05229(19) 0.63691(18) 0.46741(15) 0.0853(7) Uani 1 1 d . . . . .
H6 H -0.021113 0.609789 0.504646 0.102 Uiso 1 1 calc R . . . .
C7 C 0.03563(19) 0.69387(16) 0.38262(15) 0.0738(6) Uani 1 1 d . . . . .
H7 H -0.047795 0.704874 0.362677 0.089 Uiso 1 1 calc R . . . .
C8 C 0.41761(15) 0.64114(10) 0.47220(10) 0.0427(3) Uani 1 1 d . . . . .
C9 C 0.44493(16) 0.58679(11) 0.55648(10) 0.0490(4) Uani 1 1 d . . . . .
H9 H 0.376075 0.559043 0.598545 0.059 Uiso 1 1 calc R . . . .
C10 C 0.57318(15) 0.57335(10) 0.57877(9) 0.0430(3) Uani 1 1 d . . . . .
C11 C 0.60820(16) 0.51945(11) 0.66846(9) 0.0449(3) Uani 1 1 d . . . . .
C12 C 0.72418(16) 0.53372(11) 0.69318(10) 0.0475(4) Uani 1 1 d . . . . .
H12 H 0.779519 0.575780 0.652763 0.057 Uiso 1 1 calc R . . . .
C13 C 0.75833(16) 0.48541(11) 0.77821(10) 0.0488(4) Uani 1 1 d . . . . .
C14 C 0.67338(18) 0.42215(12) 0.83513(10) 0.0550(4) Uani 1 1 d . . . . .
H14 H 0.694989 0.389219 0.891879 0.066 Uiso 1 1 calc R . . . .
C15 C 0.55748(18) 0.40528(12) 0.81187(10) 0.0544(4) Uani 1 1 d . . . . .
C16 C 0.52516(17) 0.45557(12) 0.72750(10) 0.0512(4) Uani 1 1 d . . . . .
H16 H 0.447775 0.446623 0.710254 0.061 Uiso 1 1 calc R . . . .
C17 C 0.88150(19) 0.50570(13) 0.80741(12) 0.0591(4) Uani 1 1 d . . . . .
C18 C 0.8422(3) 0.5983(2) 0.8278(2) 0.1198(11) Uani 1 1 d . . . . .
H18A H 0.814525 0.647264 0.776105 0.180 Uiso 1 1 calc GR . . . .
H18B H 0.918362 0.613895 0.844501 0.180 Uiso 1 1 calc GR . . . .
H18C H 0.768679 0.592374 0.875776 0.180 Uiso 1 1 calc GR . . . .
C19 C 0.9995(2) 0.5181(3) 0.73304(18) 0.1227(12) Uani 1 1 d . . . . .
H19A H 1.020674 0.462971 0.714125 0.184 Uiso 1 1 calc GR . . . .
H19B H 1.076810 0.526930 0.753881 0.184 Uiso 1 1 calc GR . . . .
H19C H 0.975641 0.572245 0.683996 0.184 Uiso 1 1 calc GR . . . .
C20 C 0.9258(3) 0.4294(2) 0.88924(19) 0.1237(12) Uani 1 1 d . . . . .
H20A H 0.857699 0.429856 0.939378 0.186 Uiso 1 1 calc GR . . . .
H20B H 1.009480 0.440954 0.900351 0.186 Uiso 1 1 calc GR . . . .
H20C H 0.938483 0.369130 0.879897 0.186 Uiso 1 1 calc GR . . . .
C21 C 0.4693(2) 0.33403(15) 0.87938(12) 0.0739(6) Uani 1 1 d D . . . .
C22 C 0.495(3) 0.323(2) 0.9733(12) 0.130(6) Uani 0.127(3) 1 d D U P A 1
H22A H 0.492323 0.384744 0.978775 0.195 Uiso 0.127(3) 1 calc R . P A 1
H22B H 0.426457 0.291314 1.016403 0.195 Uiso 0.127(3) 1 calc R . P A 1
H22C H 0.582344 0.287709 0.983464 0.195 Uiso 0.127(3) 1 calc R . P A 1
C23 C 0.3215(18) 0.3939(16) 0.8861(17) 0.123(4) Uani 0.127(3) 1 d D U P A 1
H23A H 0.325747 0.446687 0.904979 0.184 Uiso 0.127(3) 1 calc GR . P A 1
H23B H 0.259619 0.354602 0.928395 0.184 Uiso 0.127(3) 1 calc GR . P A 1
H23C H 0.290907 0.416272 0.829021 0.184 Uiso 0.127(3) 1 calc GR . P A 1
C24 C 0.466(3) 0.2550(14) 0.8457(15) 0.117(4) Uani 0.127(3) 1 d D U P A 1
H24A H 0.404365 0.274962 0.802444 0.176 Uiso 0.127(3) 1 calc GR . P A 1
H24B H 0.435806 0.202438 0.894157 0.176 Uiso 0.127(3) 1 calc GR . P A 1
H24C H 0.554743 0.236398 0.818734 0.176 Uiso 0.127(3) 1 calc GR . P A 1
B1 B 0.65612(18) 0.66285(14) 0.42665(12) 0.0507(4) Uani 1 1 d . . . . .
F3 F 0.78417(13) 0.76253(9) 0.61171(9) 0.0950(4) Uani 1 1 d . . . . .
F4 F 0.76220(12) 0.90213(11) 0.63516(8) 0.0915(4) Uani 1 1 d . . . . .
O4 O 0.82584(11) 0.89486(9) 0.49350(7) 0.0601(3) Uani 1 1 d . . . . .
O5 O 0.97456(11) 0.82526(10) 0.60759(7) 0.0623(3) Uani 1 1 d . . . . .
O6 O 1.3254(4) 0.6784(4) 0.7875(3) 0.1036(13) Uani 0.739(4) 1 d D U P B 1
C25 C 1.4406(4) 0.6497(2) 0.8296(2) 0.0923(11) Uani 0.739(4) 1 d D U P B 1
H25A H 1.509039 0.616169 0.797220 0.138 Uiso 0.739(4) 1 calc GR . P B 1
H25B H 1.418586 0.609013 0.888949 0.138 Uiso 0.739(4) 1 calc GR . P B 1
H25C H 1.473606 0.703898 0.831562 0.138 Uiso 0.739(4) 1 calc GR . P B 1
C26 C 1.3368(2) 0.74128(15) 0.70088(13) 0.0670(5) Uani 1 1 d D . . . .
C27 C 1.45218(19) 0.77366(16) 0.64901(14) 0.0710(5) Uani 1 1 d . . . . .
H27 H 1.534318 0.756116 0.671412 0.085 Uiso 1 1 calc R . . . .
C28 C 1.44499(19) 0.83232(17) 0.56359(14) 0.0740(6) Uani 1 1 d . . . . .
H28 H 1.523074 0.854632 0.528540 0.089 Uiso 1 1 calc R . . . .
C29 C 1.32454(17) 0.85888(14) 0.52863(12) 0.0614(5) Uani 1 1 d . . . . .
H29 H 1.321586 0.898717 0.470680 0.074 Uiso 1 1 calc R . . . .
C30 C 1.20807(15) 0.82570(11) 0.58059(10) 0.0465(4) Uani 1 1 d . . . . .
C31 C 1.21512(17) 0.76688(13) 0.66712(11) 0.0573(4) Uani 1 1 d . . . . .
H31 H 1.137363 0.744526 0.702634 0.069 Uiso 1 1 calc R . . . .
C32 C 1.07633(15) 0.85133(10) 0.54784(10) 0.0428(3) Uani 1 1 d . . . . .
C33 C 1.05770(16) 0.89912(12) 0.46076(10) 0.0490(4) Uani 1 1 d . . . . .
H33 H 1.131685 0.917917 0.418529 0.059 Uiso 1 1 calc R . . . .
C34 C 0.92996(15) 0.91925(10) 0.43583(9) 0.0419(3) Uani 1 1 d . . . . .
C35 C 0.90055(15) 0.96818(10) 0.34425(9) 0.0432(3) Uani 1 1 d . . . . .
C36 C 0.99610(16) 1.01508(11) 0.27885(10) 0.0491(4) Uani 1 1 d . . . . .
H36 H 1.079986 1.016743 0.292872 0.059 Uiso 1 1 calc R . . . .
C37 C 0.96708(17) 1.05974(12) 0.19220(10) 0.0521(4) Uani 1 1 d . . . . .
C38 C 0.84056(17) 1.05521(12) 0.17454(10) 0.0504(4) Uani 1 1 d . . . . .
H38 H 0.820285 1.084807 0.116997 0.060 Uiso 1 1 calc R . . . .
C39 C 0.74243(15) 1.00873(11) 0.23835(10) 0.0451(3) Uani 1 1 d . . . . .
C40 C 0.77399(15) 0.96575(11) 0.32391(10) 0.0454(3) Uani 1 1 d . . . . .
H40 H 0.710144 0.934907 0.368321 0.054 Uiso 1 1 calc R . . . .
C41 C 1.0790(5) 1.1065(4) 0.1190(3) 0.0654(11) Uani 0.705(4) 1 d D U P C 1
C42 C 1.1194(6) 1.1824(3) 0.1464(3) 0.1045(15) Uani 0.705(4) 1 d D U P C 1
H42A H 1.043312 1.230206 0.148620 0.157 Uiso 0.705(4) 1 calc GR . P C 1
H42B H 1.192232 1.209949 0.103986 0.157 Uiso 0.705(4) 1 calc GR . P C 1
H42C H 1.148360 1.155050 0.203959 0.157 Uiso 0.705(4) 1 calc GR . P C 1
C43 C 1.2049(3) 1.0323(3) 0.1120(2) 0.1007(12) Uani 0.705(4) 1 d D U P C 1
H43A H 1.237654 1.005639 0.168447 0.151 Uiso 0.705(4) 1 calc GR . P C 1
H43B H 1.274513 1.062099 0.068003 0.151 Uiso 0.705(4) 1 calc GR . P C 1
H43C H 1.180523 0.983325 0.095310 0.151 Uiso 0.705(4) 1 calc GR . P C 1
C44 C 1.0352(4) 1.1416(3) 0.02766(19) 0.0935(12) Uani 0.705(4) 1 d D U P C 1
H44A H 1.008314 1.090582 0.015355 0.140 Uiso 0.705(4) 1 calc GR . P C 1
H44B H 1.109189 1.165446 -0.016013 0.140 Uiso 0.705(4) 1 calc GR . P C 1
H44C H 0.960221 1.191042 0.025701 0.140 Uiso 0.705(4) 1 calc GR . P C 1
C45 C 0.60733(17) 1.00445(13) 0.21250(11) 0.0556(4) Uani 1 1 d D . . . .
C46 C 0.5354(4) 1.1080(2) 0.1764(3) 0.0752(11) Uani 0.725(8) 1 d D U P D 1
H46A H 0.515274 1.136442 0.222911 0.113 Uiso 0.725(8) 1 calc GR . P D 1
H46B H 0.452808 1.107076 0.156247 0.113 Uiso 0.725(8) 1 calc GR . P D 1
H46C H 0.593938 1.143821 0.127796 0.113 Uiso 0.725(8) 1 calc GR . P D 1
C47 C 0.6296(4) 0.9604(5) 0.1397(4) 0.0976(16) Uani 0.725(8) 1 d D U P D 1
H47A H 0.681655 0.997865 0.088212 0.146 Uiso 0.725(8) 1 calc GR . P D 1
H47B H 0.543713 0.957380 0.125063 0.146 Uiso 0.725(8) 1 calc GR . P D 1
H47C H 0.677561 0.897922 0.159336 0.146 Uiso 0.725(8) 1 calc GR . P D 1
C48 C 0.5099(7) 0.9518(4) 0.2909(4) 0.0796(17) Uani 0.725(8) 1 d D U P D 1
H48A H 0.549914 0.887593 0.314566 0.119 Uiso 0.725(8) 1 calc GR . P D 1
H48B H 0.426366 0.953091 0.270825 0.119 Uiso 0.725(8) 1 calc GR . P D 1
H48C H 0.492658 0.981840 0.336197 0.119 Uiso 0.725(8) 1 calc GR . P D 1
B2 B 0.83369(19) 0.84488(15) 0.58885(12) 0.0545(5) Uani 1 1 d . . . . .
O6A O 1.3684(12) 0.6971(11) 0.7820(9) 0.094(3) Uani 0.261(4) 1 d D U P B 2
C25A C 1.2666(11) 0.6527(9) 0.8392(8) 0.113(3) Uani 0.261(4) 1 d D U P B 2
H25D H 1.239455 0.610481 0.815014 0.169 Uiso 0.261(4) 1 calc GR . P B 2
H25E H 1.190923 0.698777 0.847904 0.169 Uiso 0.261(4) 1 calc GR . P B 2
H25F H 1.297874 0.617706 0.895168 0.169 Uiso 0.261(4) 1 calc GR . P B 2
C43A C 0.9812(9) 1.2246(6) 0.0792(6) 0.107(3) Uani 0.295(4) 1 d D U P C 2
H43D H 0.901415 1.218693 0.058973 0.160 Uiso 0.295(4) 1 calc GR . P C 2
H43E H 1.040805 1.257874 0.029587 0.160 Uiso 0.295(4) 1 calc GR . P C 2
H43F H 0.956213 1.258719 0.121413 0.160 Uiso 0.295(4) 1 calc GR . P C 2
C42A C 1.1731(11) 1.1410(9) 0.1557(8) 0.100(3) Uani 0.295(4) 1 d D U P C 2
H42D H 1.142623 1.163164 0.206112 0.149 Uiso 0.295(4) 1 calc GR . P C 2
H42E H 1.219310 1.187633 0.108875 0.149 Uiso 0.295(4) 1 calc GR . P C 2
H42F H 1.233896 1.083341 0.172267 0.149 Uiso 0.295(4) 1 calc GR . P C 2
C44A C 1.1075(11) 1.0777(8) 0.0550(7) 0.112(2) Uani 0.295(4) 1 d D U P C 2
H44D H 1.163814 1.019691 0.079476 0.168 Uiso 0.295(4) 1 calc GR . P C 2
H44E H 1.159675 1.118671 0.006303 0.168 Uiso 0.295(4) 1 calc GR . P C 2
H44F H 1.033069 1.064792 0.034243 0.168 Uiso 0.295(4) 1 calc GR . P C 2
C41A C 1.0550(16) 1.1240(11) 0.1244(12) 0.084(3) Uani 0.295(4) 1 d D U P C 2
C23A C 0.4116(5) 0.3668(3) 0.9581(2) 0.1344(16) Uani 0.873(3) 1 d D U P A 2
H23D H 0.483839 0.375162 0.984057 0.202 Uiso 0.873(3) 1 calc GR . P A 2
H23E H 0.360057 0.320517 1.001143 0.202 Uiso 0.873(3) 1 calc GR . P A 2
H23F H 0.353782 0.425587 0.939611 0.202 Uiso 0.873(3) 1 calc GR . P A 2
C24A C 0.3563(3) 0.3173(2) 0.83872(19) 0.1002(11) Uani 0.873(3) 1 d D U P A 2
H24D H 0.292583 0.373686 0.824084 0.150 Uiso 0.873(3) 1 calc GR . P A 2
H24E H 0.311092 0.266823 0.880639 0.150 Uiso 0.873(3) 1 calc GR . P A 2
H24F H 0.394143 0.300780 0.785860 0.150 Uiso 0.873(3) 1 calc GR . P A 2
C22A C 0.5581(3) 0.2367(2) 0.9098(2) 0.1135(12) Uani 0.873(3) 1 d D U P A 2
H22D H 0.593110 0.214994 0.859423 0.170 Uiso 0.873(3) 1 calc GR . P A 2
H22E H 0.504098 0.192062 0.952870 0.170 Uiso 0.873(3) 1 calc GR . P A 2
H22F H 0.631889 0.242839 0.935743 0.170 Uiso 0.873(3) 1 calc GR . P A 2
C46A C 0.5738(12) 1.0789(10) 0.1318(9) 0.103(3) Uani 0.275(8) 1 d D U P D 2
H46D H 0.612047 1.133958 0.126361 0.154 Uiso 0.275(8) 1 calc GR . P D 2
H46E H 0.477226 1.093857 0.134727 0.154 Uiso 0.275(8) 1 calc GR . P D 2
H46F H 0.610026 1.057766 0.081290 0.154 Uiso 0.275(8) 1 calc GR . P D 2
C47A C 0.6405(12) 0.9073(10) 0.1847(10) 0.092(3) Uani 0.275(8) 1 d D U P D 2
H47D H 0.719250 0.910674 0.140602 0.138 Uiso 0.275(8) 1 calc GR . P D 2
H47E H 0.564732 0.900397 0.161029 0.138 Uiso 0.275(8) 1 calc GR . P D 2
H47F H 0.656990 0.854143 0.236182 0.138 Uiso 0.275(8) 1 calc GR . P D 2
C48A C 0.5037(19) 0.9848(12) 0.2917(12) 0.076(3) Uani 0.275(8) 1 d D U P D 2
H48D H 0.537297 0.929967 0.336861 0.114 Uiso 0.275(8) 1 calc GR . P D 2
H48E H 0.423094 0.973849 0.276066 0.114 Uiso 0.275(8) 1 calc GR . P D 2
H48F H 0.483156 1.037909 0.313633 0.114 Uiso 0.275(8) 1 calc GR . P D 2

loop_
_atom_site_aniso_label
_atom_site_aniso_U_11
_atom_site_aniso_U_22
_atom_site_aniso_U_33
_atom_site_aniso_U_23
_atom_site_aniso_U_13
_atom_site_aniso_U_12
F1 0.0640(7) 0.0951(8) 0.0542(6) -0.0206(6) -0.0100(5) 0.0038(6)
F2 0.0676(7) 0.0645(7) 0.0806(7) 0.0088(5) -0.0246(6) -0.0250(5)
O1 0.0414(6) 0.0793(8) 0.0412(6) 0.0054(5) -0.0073(5) -0.0172(5)
O2 0.0452(6) 0.0761(8) 0.0401(6) 0.0020(5) -0.0093(5) -0.0185(5)
O3 0.0730(9) 0.1158(12) 0.0658(9) -0.0045(8) -0.0317(7) 0.0071(9)
C1 0.1022(18) 0.1041(18) 0.0903(16) -0.0352(14) -0.0574(15) 0.0151(14)
C2 0.0518(10) 0.0682(11) 0.0566(10) -0.0225(9) -0.0157(8) 0.0063(8)
C3 0.0433(8) 0.0592(10) 0.0484(9) -0.0103(7) -0.0078(7) -0.0008(7)
C4 0.0378(8) 0.0505(8) 0.0464(8) -0.0140(7) -0.0044(6) -0.0053(6)
C5 0.0483(10) 0.0898(14) 0.0564(11) -0.0068(10) -0.0053(8) -0.0195(9)
C6 0.0450(10) 0.1221(19) 0.0789(14) -0.0125(13) -0.0036(10) -0.0278(11)
C7 0.0435(10) 0.1008(16) 0.0808(14) -0.0309(12) -0.0181(9) -0.0044(10)
C8 0.0408(8) 0.0454(8) 0.0395(7) -0.0104(6) -0.0024(6) -0.0084(6)
C9 0.0441(8) 0.0590(9) 0.0384(8) -0.0062(7) -0.0021(6) -0.0143(7)
C10 0.0484(8) 0.0434(8) 0.0357(7) -0.0084(6) -0.0045(6) -0.0114(6)
C11 0.0528(9) 0.0461(8) 0.0347(7) -0.0093(6) -0.0067(6) -0.0094(7)
C12 0.0516(9) 0.0474(8) 0.0400(8) -0.0056(6) -0.0079(7) -0.0115(7)
C13 0.0538(9) 0.0510(9) 0.0416(8) -0.0122(7) -0.0120(7) -0.0063(7)
C14 0.0676(11) 0.0579(10) 0.0350(8) -0.0042(7) -0.0107(7) -0.0131(8)
C15 0.0637(10) 0.0570(10) 0.0383(8) -0.0053(7) -0.0039(7) -0.0191(8)
C16 0.0577(9) 0.0585(9) 0.0374(8) -0.0097(7) -0.0053(7) -0.0186(8)
C17 0.0634(11) 0.0646(11) 0.0507(9) -0.0116(8) -0.0191(8) -0.0128(8)
C18 0.127(2) 0.112(2) 0.163(3) -0.076(2) -0.062(2) -0.0126(18)
C19 0.0630(14) 0.225(4) 0.0890(18) -0.046(2) -0.0105(13) -0.0455(18)
C20 0.125(2) 0.120(2) 0.116(2) 0.0281(17) -0.0828(19) -0.0444(18)
C21 0.0888(14) 0.0838(14) 0.0435(9) 0.0012(9) -0.0048(9) -0.0415(12)
C22 0.136(8) 0.142(8) 0.103(8) -0.024(6) 0.024(7) -0.064(7)
C23 0.117(6) 0.134(6) 0.095(6) -0.003(5) 0.016(5) -0.054(6)
C24 0.118(6) 0.109(6) 0.106(6) 0.002(5) -0.009(5) -0.043(5)
B1 0.0407(9) 0.0600(11) 0.0406(9) 0.0021(8) -0.0058(7) -0.0139(8)
F3 0.0913(9) 0.0878(9) 0.0935(9) 0.0200(7) -0.0404(7) -0.0442(7)
F4 0.0744(8) 0.1332(11) 0.0600(7) -0.0364(7) -0.0153(6) 0.0201(7)
O4 0.0418(6) 0.0889(9) 0.0389(6) -0.0012(6) -0.0070(5) -0.0173(6)
O5 0.0435(6) 0.0925(9) 0.0382(6) 0.0002(6) -0.0067(5) -0.0158(6)
O6 0.086(3) 0.132(3) 0.0683(16) 0.0087(18) -0.0386(18) -0.004(2)
C25 0.105(2) 0.097(2) 0.0780(19) -0.0273(16) -0.0536(17) 0.0208(18)
C26 0.0639(12) 0.0792(13) 0.0562(11) -0.0216(9) -0.0231(9) 0.0106(10)
C27 0.0500(10) 0.0947(15) 0.0773(13) -0.0400(12) -0.0232(10) 0.0076(10)
C28 0.0462(10) 0.1036(16) 0.0729(13) -0.0277(12) -0.0064(9) -0.0135(10)
C29 0.0472(9) 0.0812(12) 0.0533(10) -0.0165(9) -0.0069(8) -0.0112(9)
C30 0.0421(8) 0.0538(9) 0.0445(8) -0.0179(7) -0.0080(6) -0.0020(7)
C31 0.0484(9) 0.0704(11) 0.0470(9) -0.0125(8) -0.0091(7) -0.0019(8)
C32 0.0415(8) 0.0464(8) 0.0397(8) -0.0130(6) -0.0038(6) -0.0068(6)
C33 0.0413(8) 0.0629(10) 0.0382(8) -0.0098(7) -0.0034(6) -0.0095(7)
C34 0.0443(8) 0.0447(8) 0.0365(7) -0.0110(6) -0.0042(6) -0.0099(6)
C35 0.0477(8) 0.0452(8) 0.0368(7) -0.0104(6) -0.0083(6) -0.0087(6)
C36 0.0471(8) 0.0608(10) 0.0399(8) -0.0095(7) -0.0090(6) -0.0172(7)
C37 0.0555(9) 0.0629(10) 0.0374(8) -0.0076(7) -0.0072(7) -0.0213(8)
C38 0.0566(9) 0.0566(9) 0.0361(8) -0.0057(7) -0.0112(7) -0.0148(7)
C39 0.0455(8) 0.0466(8) 0.0421(8) -0.0099(6) -0.0109(6) -0.0063(6)
C40 0.0426(8) 0.0489(8) 0.0404(8) -0.0072(6) -0.0045(6) -0.0101(6)
C41 0.064(2) 0.101(2) 0.0330(14) -0.0080(15) -0.0019(15) -0.0442(18)
C42 0.124(3) 0.100(3) 0.092(3) -0.025(2) 0.023(3) -0.070(2)
C43 0.068(2) 0.139(3) 0.077(2) -0.017(2) 0.0171(16) -0.0295(19)
C44 0.084(2) 0.134(3) 0.0468(15) 0.0086(16) -0.0095(14) -0.045(2)
C45 0.0464(9) 0.0685(11) 0.0504(9) -0.0096(8) -0.0149(7) -0.0127(8)
C46 0.0628(19) 0.0733(19) 0.081(2) -0.0065(16) -0.0311(17) -0.0011(14)
C47 0.078(2) 0.137(4) 0.114(3) -0.075(3) -0.019(2) -0.029(3)
C48 0.049(2) 0.090(3) 0.083(2) 0.008(3) -0.0214(16) -0.020(2)
B2 0.0412(9) 0.0730(13) 0.0385(9) 0.0000(8) -0.0042(7) -0.0154(9)
O6A 0.093(5) 0.113(4) 0.075(4) -0.004(3) -0.048(4) -0.024(4)
C25A 0.106(5) 0.125(5) 0.087(5) 0.005(4) -0.031(4) -0.019(5)
C43A 0.097(4) 0.098(4) 0.089(4) 0.027(4) -0.009(4) -0.033(4)
C42A 0.080(4) 0.119(5) 0.080(4) 0.007(4) -0.001(4) -0.046(4)
C44A 0.101(4) 0.132(4) 0.077(4) -0.011(4) 0.022(3) -0.029(4)
C41A 0.082(4) 0.107(4) 0.059(4) -0.007(3) -0.003(3) -0.042(3)
C23A 0.163(4) 0.160(4) 0.084(2) -0.049(2) 0.058(2) -0.088(3)
C24A 0.095(2) 0.114(2) 0.0790(17) 0.0147(15) -0.0158(15) -0.0635(18)
C22A 0.122(2) 0.0854(19) 0.102(2) 0.0271(16) -0.0198(19) -0.0394(17)
C46A 0.082(5) 0.104(6) 0.104(6) 0.006(5) -0.048(5) -0.004(4)
C47A 0.076(5) 0.128(7) 0.100(6) -0.054(5) -0.026(5) -0.032(5)
C48A 0.048(4) 0.098(7) 0.081(5) -0.027(5) -0.018(4) -0.004(6)

loop_
_atom_type_symbol
_atom_type_description
_atom_type_scat_dispersion_real
_atom_type_scat_dispersion_imag
_atom_type_scat_source
C C 0.0033 0.0016 'International Tables Vol C Tables 4.2.6.8 and 6.1.1.4'
H H 0.0000 0.0000 'International Tables Vol C Tables 4.2.6.8 and 6.1.1.4'
B B 0.0013 0.0007 'International Tables Vol C Tables 4.2.6.8 and 6.1.1.4'
F F 0.0171 0.0103 'International Tables Vol C Tables 4.2.6.8 and 6.1.1.4'
O O 0.0106 0.0060 'International Tables Vol C Tables 4.2.6.8 and 6.1.1.4'

loop_
_geom_angle_atom_site_label_1
_geom_angle_atom_site_label_2
_geom_angle_atom_site_label_3
_geom_angle
_geom_angle_site_symmetry_1
_geom_angle_site_symmetry_3
_geom_angle_publ_flag
C8 O1 B1 123.48(12) . . ?
C10 O2 B1 122.88(12) . . ?
C2 O3 C1 118.11(18) . . ?
O3 C1 H1A 109.5 . . ?
O3 C1 H1B 109.5 . . ?
O3 C1 H1C 109.5 . . ?
H1A C1 H1B 109.5 . . ?
H1A C1 H1C 109.5 . . ?
H1B C1 H1C 109.5 . . ?
O3 C2 C3 115.46(17) . . ?
O3 C2 C7 124.33(17) . . ?
C7 C2 C3 120.21(17) . . ?
C2 C3 H3 119.9 . . ?
C4 C3 C2 120.28(16) . . ?
C4 C3 H3 119.9 . . ?
C3 C4 C5 119.37(15) . . ?
C3 C4 C8 119.04(14) . . ?
C5 C4 C8 121.57(14) . . ?
C4 C5 H5 120.4 . . ?
C6 C5 C4 119.11(17) . . ?
C6 C5 H5 120.4 . . ?
C5 C6 H6 119.1 . . ?
C5 C6 C7 121.87(18) . . ?
C7 C6 H6 119.1 . . ?
C2 C7 C6 119.17(17) . . ?
C2 C7 H7 120.4 . . ?
C6 C7 H7 120.4 . . ?
O1 C8 C4 115.35(12) . . ?
O1 C8 C9 120.49(13) . . ?
C9 C8 C4 124.16(13) . . ?
C8 C9 H9 119.7 . . ?
C10 C9 C8 120.64(14) . . ?
C10 C9 H9 119.7 . . ?
O2 C10 C9 120.99(13) . . ?
O2 C10 C11 115.49(13) . . ?
C9 C10 C11 123.51(13) . . ?
C12 C11 C10 119.22(13) . . ?
C12 C11 C16 120.63(13) . . ?
C16 C11 C10 120.15(14) . . ?
C11 C12 H12 119.7 . . ?
C11 C12 C13 120.56(14) . . ?
C13 C12 H12 119.7 . . ?
C12 C13 C17 120.53(14) . . ?
C14 C13 C12 117.17(14) . . ?
C14 C13 C17 122.25(14) . . ?
C13 C14 H14 118.2 . . ?
C13 C14 C15 123.61(14) . . ?
C15 C14 H14 118.2 . . ?
C14 C15 C21 119.97(15) . . ?
C16 C15 C14 117.78(14) . . ?
C16 C15 C21 122.25(16) . . ?
C11 C16 H16 119.9 . . ?
C15 C16 C11 120.24(15) . . ?
C15 C16 H16 119.9 . . ?
C18 C17 C13 107.58(16) . . ?
C19 C17 C13 110.94(16) . . ?
C19 C17 C18 107.4(2) . . ?
C20 C17 C13 112.59(17) . . ?
C20 C17 C18 108.9(2) . . ?
C20 C17 C19 109.3(2) . . ?
C17 C18 H18A 109.5 . . ?
C17 C18 H18B 109.5 . . ?
C17 C18 H18C 109.5 . . ?
H18A C18 H18B 109.5 . . ?
H18A C18 H18C 109.5 . . ?
H18B C18 H18C 109.5 . . ?
C17 C19 H19A 109.5 . . ?
C17 C19 H19B 109.5 . . ?
C17 C19 H19C 109.5 . . ?
H19A C19 H19B 109.5 . . ?
H19A C19 H19C 109.5 . . ?
H19B C19 H19C 109.5 . . ?
C17 C20 H20A 109.5 . . ?
C17 C20 H20B 109.5 . . ?
C17 C20 H20C 109.5 . . ?
H20A C20 H20B 109.5 . . ?
H20A C20 H20C 109.5 . . ?
H20B C20 H20C 109.5 . . ?
C15 C21 C22 108.4(11) . . ?
C15 C21 C23 103.9(8) . . ?
C15 C21 C22A 108.99(19) . . ?
C22 C21 C23 95.9(16) . . ?
C24 C21 C15 110.4(9) . . ?
C24 C21 C22 125.4(16) . . ?
C24 C21 C23 110.0(15) . . ?
C23A C21 C15 110.0(2) . . ?
C23A C21 C24A 110.4(3) . . ?
C23A C21 C22A 109.6(3) . . ?
C24A C21 C15 112.23(16) . . ?
C24A C21 C22A 105.6(2) . . ?
C21 C22 H22A 109.5 . . ?
C21 C22 H22B 109.5 . . ?
C21 C22 H22C 109.5 . . ?
H22A C22 H22B 109.5 . . ?
H22A C22 H22C 109.5 . . ?
H22B C22 H22C 109.5 . . ?
C21 C23 H23A 109.5 . . ?
C21 C23 H23B 109.5 . . ?
C21 C23 H23C 109.5 . . ?
H23A C23 H23B 109.5 . . ?
H23A C23 H23C 109.5 . . ?
H23B C23 H23C 109.5 . . ?
C21 C24 H24A 109.5 . . ?
C21 C24 H24B 109.5 . . ?
C21 C24 H24C 109.5 . . ?
H24A C24 H24B 109.5 . . ?
H24A C24 H24C 109.5 . . ?
H24B C24 H24C 109.5 . . ?
F1 B1 O1 108.00(15) . . ?
F1 B1 O2 108.04(14) . . ?
F2 B1 F1 111.76(14) . . ?
F2 B1 O1 109.27(14) . . ?
F2 B1 O2 108.75(15) . . ?
O1 B1 O2 111.03(12) . . ?
C34 O4 B2 123.34(12) . . ?
C32 O5 B2 123.48(12) . . ?
C25 O6 C26 117.7(3) . . ?
O6 C25 H25A 109.5 . . ?
O6 C25 H25B 109.5 . . ?
O6 C25 H25C 109.5 . . ?
H25A C25 H25B 109.5 . . ?
H25A C25 H25C 109.5 . . ?
H25B C25 H25C 109.5 . . ?
C27 C26 O6 127.3(2) . . ?
C27 C26 C31 120.23(18) . . ?
C31 C26 O6 112.4(2) . . ?
O6A C26 C27 106.7(5) . . ?
O6A C26 C31 132.6(5) . . ?
C26 C27 H27 120.4 . . ?
C26 C27 C28 119.24(17) . . ?
C28 C27 H27 120.4 . . ?
C27 C28 H28 119.3 . . ?
C27 C28 C29 121.49(19) . . ?
C29 C28 H28 119.3 . . ?
C28 C29 H29 120.3 . . ?
C28 C29 C30 119.42(17) . . ?
C30 C29 H29 120.3 . . ?
C29 C30 C31 119.11(15) . . ?
C29 C30 C32 122.36(14) . . ?
C31 C30 C32 118.52(14) . . ?
C26 C31 C30 120.51(17) . . ?
C26 C31 H31 119.7 . . ?
C30 C31 H31 119.7 . . ?
O5 C32 C30 114.84(13) . . ?
O5 C32 C33 120.64(14) . . ?
C33 C32 C30 124.52(14) . . ?
C32 C33 H33 119.8 . . ?
C32 C33 C34 120.47(14) . . ?
C34 C33 H33 119.8 . . ?
O4 C34 C33 120.77(13) . . ?
O4 C34 C35 114.88(13) . . ?
C33 C34 C35 124.35(13) . . ?
C36 C35 C34 121.28(13) . . ?
C36 C35 C40 120.18(13) . . ?
C40 C35 C34 118.53(13) . . ?
C35 C36 H36 119.8 . . ?
C35 C36 C37 120.43(14) . . ?
C37 C36 H36 119.8 . . ?
C36 C37 C41 119.3(2) . . ?
C36 C37 C41A 122.3(6) . . ?
C38 C37 C36 117.64(14) . . ?
C38 C37 C41 122.9(2) . . ?
C38 C37 C41A 119.2(6) . . ?
C37 C38 H38 118.3 . . ?
C37 C38 C39 123.50(14) . . ?
C39 C38 H38 118.3 . . ?
C38 C39 C45 120.08(13) . . ?
C40 C39 C38 117.44(14) . . ?
C40 C39 C45 122.47(14) . . ?
C35 C40 H40 119.6 . . ?
C39 C40 C35 120.80(14) . . ?
C39 C40 H40 119.6 . . ?
C42 C41 C37 107.8(4) . . ?
C42 C41 C43 108.5(4) . . ?
C42 C41 C44 113.9(5) . . ?
C43 C41 C37 109.9(4) . . ?
C44 C41 C37 112.1(3) . . ?
C44 C41 C43 104.6(4) . . ?
C41 C42 H42A 109.5 . . ?
C41 C42 H42B 109.5 . . ?
C41 C42 H42C 109.5 . . ?
H42A C42 H42B 109.5 . . ?
H42A C42 H42C 109.5 . . ?
H42B C42 H42C 109.5 . . ?
C41 C43 H43A 109.5 . . ?
C41 C43 H43B 109.5 . . ?
C41 C43 H43C 109.5 . . ?
H43A C43 H43B 109.5 . . ?
H43A C43 H43C 109.5 . . ?
H43B C43 H43C 109.5 . . ?
C41 C44 H44A 109.5 . . ?
C41 C44 H44B 109.5 . . ?
C41 C44 H44C 109.5 . . ?
H44A C44 H44B 109.5 . . ?
H44A C44 H44C 109.5 . . ?
H44B C44 H44C 109.5 . . ?
C39 C45 C46 108.16(18) . . ?
C39 C45 C48 113.4(3) . . ?
C39 C45 C47A 101.8(4) . . ?
C47 C45 C39 110.6(2) . . ?
C47 C45 C46 107.9(3) . . ?
C47 C45 C48 109.6(3) . . ?
C48 C45 C46 106.8(3) . . ?
C46A C45 C39 113.5(5) . . ?
C46A C45 C47A 104.7(7) . . ?
C46A C45 C48A 119.3(10) . . ?
C48A C45 C39 110.3(9) . . ?
C48A C45 C47A 105.1(8) . . ?
C45 C46 H46A 109.5 . . ?
C45 C46 H46B 109.5 . . ?
C45 C46 H46C 109.5 . . ?
H46A C46 H46B 109.5 . . ?
H46A C46 H46C 109.5 . . ?
H46B C46 H46C 109.5 . . ?
C45 C47 H47A 109.5 . . ?
C45 C47 H47B 109.5 . . ?
C45 C47 H47C 109.5 . . ?
H47A C47 H47B 109.5 . . ?
H47A C47 H47C 109.5 . . ?
H47B C47 H47C 109.5 . . ?
C45 C48 H48A 109.5 . . ?
C45 C48 H48B 109.5 . . ?
C45 C48 H48C 109.5 . . ?
H48A C48 H48B 109.5 . . ?
H48A C48 H48C 109.5 . . ?
H48B C48 H48C 109.5 . . ?
F3 B2 F4 112.24(16) . . ?
F3 B2 O4 108.86(16) . . ?
F3 B2 O5 108.81(16) . . ?
F4 B2 O4 107.65(16) . . ?
F4 B2 O5 108.01(16) . . ?
O5 B2 O4 111.28(13) . . ?
C26 O6A C25A 113.3(9) . . ?
O6A C25A H25D 109.5 . . ?
O6A C25A H25E 109.5 . . ?
O6A C25A H25F 109.5 . . ?
H25D C25A H25E 109.5 . . ?
H25D C25A H25F 109.5 . . ?
H25E C25A H25F 109.5 . . ?
H43D C43A H43E 109.5 . . ?
H43D C43A H43F 109.5 . . ?
H43E C43A H43F 109.5 . . ?
C41A C43A H43D 109.5 . . ?
C41A C43A H43E 109.5 . . ?
C41A C43A H43F 109.5 . . ?
H42D C42A H42E 109.5 . . ?
H42D C42A H42F 109.5 . . ?
H42E C42A H42F 109.5 . . ?
C41A C42A H42D 109.5 . . ?
C41A C42A H42E 109.5 . . ?
C41A C42A H42F 109.5 . . ?
H44D C44A H44E 109.5 . . ?
H44D C44A H44F 109.5 . . ?
H44E C44A H44F 109.5 . . ?
C41A C44A H44D 109.5 . . ?
C41A C44A H44E 109.5 . . ?
C41A C44A H44F 109.5 . . ?
C37 C41A C43A 114.8(10) . . ?
C37 C41A C42A 115.4(12) . . ?
C37 C41A C44A 105.4(11) . . ?
C42A C41A C43A 105.1(12) . . ?
C44A C41A C43A 108.1(12) . . ?
C44A C41A C42A 107.7(13) . . ?
C21 C23A H23D 109.5 . . ?
C21 C23A H23E 109.5 . . ?
C21 C23A H23F 109.5 . . ?
H23D C23A H23E 109.5 . . ?
H23D C23A H23F 109.5 . . ?
H23E C23A H23F 109.5 . . ?
C21 C24A H24D 109.5 . . ?
C21 C24A H24E 109.5 . . ?
C21 C24A H24F 109.5 . . ?
H24D C24A H24E 109.5 . . ?
H24D C24A H24F 109.5 . . ?
H24E C24A H24F 109.5 . . ?
C21 C22A H22D 109.5 . . ?
C21 C22A H22E 109.5 . . ?
C21 C22A H22F 109.5 . . ?
H22D C22A H22E 109.5 . . ?
H22D C22A H22F 109.5 . . ?
H22E C22A H22F 109.5 . . ?
C45 C46A H46D 109.5 . . ?
C45 C46A H46E 109.5 . . ?
C45 C46A H46F 109.5 . . ?
H46D C46A H46E 109.5 . . ?
H46D C46A H46F 109.5 . . ?
H46E C46A H46F 109.5 . . ?
C45 C47A H47D 109.5 . . ?
C45 C47A H47E 109.5 . . ?
C45 C47A H47F 109.5 . . ?
H47D C47A H47E 109.5 . . ?
H47D C47A H47F 109.5 . . ?
H47E C47A H47F 109.5 . . ?
C45 C48A H48D 109.5 . . ?
C45 C48A H48E 109.5 . . ?
C45 C48A H48F 109.5 . . ?
H48D C48A H48E 109.5 . . ?
H48D C48A H48F 109.5 . . ?
H48E C48A H48F 109.5 . . ?

loop_
_geom_bond_atom_site_label_1
_geom_bond_atom_site_label_2
_geom_bond_distance
_geom_bond_site_symmetry_2
_geom_bond_publ_flag
F1 B1 1.365(2) . ?
F2 B1 1.352(2) . ?
O1 C8 1.2946(17) . ?
O1 B1 1.480(2) . ?
O2 C10 1.2934(17) . ?
O2 B1 1.489(2) . ?
O3 C1 1.412(2) . ?
O3 C2 1.366(2) . ?
C1 H1A 0.9600 . ?
C1 H1B 0.9600 . ?
C1 H1C 0.9600 . ?
C2 C3 1.386(2) . ?
C2 C7 1.371(3) . ?
C3 H3 0.9300 . ?
C3 C4 1.385(2) . ?
C4 C5 1.391(2) . ?
C4 C8 1.469(2) . ?
C5 H5 0.9300 . ?
C5 C6 1.372(3) . ?
C6 H6 0.9300 . ?
C6 C7 1.374(3) . ?
C7 H7 0.9300 . ?
C8 C9 1.383(2) . ?
C9 H9 0.9300 . ?
C9 C10 1.378(2) . ?
C10 C11 1.4775(19) . ?
C11 C12 1.390(2) . ?
C11 C16 1.393(2) . ?
C12 H12 0.9300 . ?
C12 C13 1.397(2) . ?
C13 C14 1.389(2) . ?
C13 C17 1.535(2) . ?
C14 H14 0.9300 . ?
C14 C15 1.394(2) . ?
C15 C16 1.387(2) . ?
C15 C21 1.536(2) . ?
C16 H16 0.9300 . ?
C17 C18 1.517(3) . ?
C17 C19 1.515(3) . ?
C17 C20 1.513(3) . ?
C18 H18A 0.9600 . ?
C18 H18B 0.9600 . ?
C18 H18C 0.9600 . ?
C19 H19A 0.9600 . ?
C19 H19B 0.9600 . ?
C19 H19C 0.9600 . ?
C20 H20A 0.9600 . ?
C20 H20B 0.9600 . ?
C20 H20C 0.9600 . ?
C21 C22 1.539(18) . ?
C21 C23 1.607(16) . ?
C21 C24 1.486(16) . ?
C21 C23A 1.496(4) . ?
C21 C24A 1.526(3) . ?
C21 C22A 1.555(4) . ?
C22 H22A 0.9600 . ?
C22 H22B 0.9600 . ?
C22 H22C 0.9600 . ?
C23 H23A 0.9600 . ?
C23 H23B 0.9600 . ?
C23 H23C 0.9600 . ?
C24 H24A 0.9600 . ?
C24 H24B 0.9600 . ?
C24 H24C 0.9600 . ?
F3 B2 1.347(2) . ?
F4 B2 1.355(3) . ?
O4 C34 1.2891(18) . ?
O4 B2 1.480(2) . ?
O5 C32 1.2929(18) . ?
O5 B2 1.474(2) . ?
O6 C25 1.389(4) . ?
O6 C26 1.401(4) . ?
C25 H25A 0.9600 . ?
C25 H25B 0.9600 . ?
C25 H25C 0.9600 . ?
C26 C27 1.372(3) . ?
C26 C31 1.383(2) . ?
C26 O6A 1.325(12) . ?
C27 H27 0.9300 . ?
C27 C28 1.374(3) . ?
C28 H28 0.9300 . ?
C28 C29 1.380(3) . ?
C29 H29 0.9300 . ?
C29 C30 1.385(2) . ?
C30 C31 1.389(2) . ?
C30 C32 1.469(2) . ?
C31 H31 0.9300 . ?
C32 C33 1.379(2) . ?
C33 H33 0.9300 . ?
C33 C34 1.381(2) . ?
C34 C35 1.474(2) . ?
C35 C36 1.388(2) . ?
C35 C40 1.397(2) . ?
C36 H36 0.9300 . ?
C36 C37 1.396(2) . ?
C37 C38 1.388(2) . ?
C37 C41 1.556(6) . ?
C37 C41A 1.479(19) . ?
C38 H38 0.9300 . ?
C38 C39 1.392(2) . ?
C39 C40 1.386(2) . ?
C39 C45 1.528(2) . ?
C40 H40 0.9300 . ?
C41 C42 1.513(7) . ?
C41 C43 1.551(6) . ?
C41 C44 1.513(6) . ?
C42 H42A 0.9600 . ?
C42 H42B 0.9600 . ?
C42 H42C 0.9600 . ?
C43 H43A 0.9600 . ?
C43 H43B 0.9600 . ?
C43 H43C 0.9600 . ?
C44 H44A 0.9600 . ?
C44 H44B 0.9600 . ?
C44 H44C 0.9600 . ?
C45 C46 1.568(4) . ?
C45 C47 1.501(4) . ?
C45 C48 1.535(6) . ?
C45 C46A 1.457(9) . ?
C45 C47A 1.642(11) . ?
C45 C48A 1.476(15) . ?
C46 H46A 0.9600 . ?
C46 H46B 0.9600 . ?
C46 H46C 0.9600 . ?
C47 H47A 0.9600 . ?
C47 H47B 0.9600 . ?
C47 H47C 0.9600 . ?
C48 H48A 0.9600 . ?
C48 H48B 0.9600 . ?
C48 H48C 0.9600 . ?
O6A C25A 1.362(13) . ?
C25A H25D 0.9600 . ?
C25A H25E 0.9600 . ?
C25A H25F 0.9600 . ?
C43A H43D 0.9600 . ?
C43A H43E 0.9600 . ?
C43A H43F 0.9600 . ?
C43A C41A 1.566(15) . ?
C42A H42D 0.9600 . ?
C42A H42E 0.9600 . ?
C42A H42F 0.9600 . ?
C42A C41A 1.485(16) . ?
C44A H44D 0.9600 . ?
C44A H44E 0.9600 . ?
C44A H44F 0.9600 . ?
C44A C41A 1.482(15) . ?
C23A H23D 0.9600 . ?
C23A H23E 0.9600 . ?
C23A H23F 0.9600 . ?
C24A H24D 0.9600 . ?
C24A H24E 0.9600 . ?
C24A H24F 0.9600 . ?
C22A H22D 0.9600 . ?
C22A H22E 0.9600 . ?
C22A H22F 0.9600 . ?
C46A H46D 0.9600 . ?
C46A H46E 0.9600 . ?
C46A H46F 0.9600 . ?
C47A H47D 0.9600 . ?
C47A H47E 0.9600 . ?
C47A H47F 0.9600 . ?
C48A H48D 0.9600 . ?
C48A H48E 0.9600 . ?
C48A H48F 0.9600 . ?

loop_
_geom_torsion_atom_site_label_1
_geom_torsion_atom_site_label_2
_geom_torsion_atom_site_label_3
_geom_torsion_atom_site_label_4
_geom_torsion
_geom_torsion_site_symmetry_1
_geom_torsion_site_symmetry_2
_geom_torsion_site_symmetry_3
_geom_torsion_site_symmetry_4
_geom_torsion_publ_flag
O1 C8 C9 C10 1.6(2) . . . . ?
O2 C10 C11 C12 18.9(2) . . . . ?
O2 C10 C11 C16 -161.48(15) . . . . ?
O3 C2 C3 C4 -179.68(16) . . . . ?
O3 C2 C7 C6 -179.9(2) . . . . ?
C1 O3 C2 C3 176.46(17) . . . . ?
C1 O3 C2 C7 -4.0(3) . . . . ?
C2 C3 C4 C5 -0.5(3) . . . . ?
C2 C3 C4 C8 177.47(15) . . . . ?
C3 C2 C7 C6 -0.4(3) . . . . ?
C3 C4 C5 C6 -0.1(3) . . . . ?
C3 C4 C8 O1 -2.7(2) . . . . ?
C3 C4 C8 C9 177.99(15) . . . . ?
C4 C5 C6 C7 0.6(4) . . . . ?
C4 C8 C9 C10 -179.12(14) . . . . ?
C5 C4 C8 O1 175.24(16) . . . . ?
C5 C4 C8 C9 -4.1(2) . . . . ?
C5 C6 C7 C2 -0.3(4) . . . . ?
C7 C2 C3 C4 0.8(3) . . . . ?
C8 O1 B1 F1 110.93(17) . . . . ?
C8 O1 B1 F2 -127.30(16) . . . . ?
C8 O1 B1 O2 -7.3(2) . . . . ?
C8 C4 C5 C6 -178.09(19) . . . . ?
C8 C9 C10 O2 -1.1(2) . . . . ?
C8 C9 C10 C11 177.42(14) . . . . ?
C9 C10 C11 C12 -159.70(15) . . . . ?
C9 C10 C11 C16 19.9(2) . . . . ?
C10 O2 B1 F1 -110.43(17) . . . . ?
C10 O2 B1 F2 128.09(16) . . . . ?
C10 O2 B1 O1 7.8(2) . . . . ?
C10 C11 C12 C13 178.54(14) . . . . ?
C10 C11 C16 C15 -179.66(15) . . . . ?
C11 C12 C13 C14 1.2(2) . . . . ?
C11 C12 C13 C17 -176.19(15) . . . . ?
C12 C11 C16 C15 0.0(2) . . . . ?
C12 C13 C14 C15 -0.3(3) . . . . ?
C12 C13 C17 C18 76.4(2) . . . . ?
C12 C13 C17 C19 -40.7(3) . . . . ?
C12 C13 C17 C20 -163.6(2) . . . . ?
C13 C14 C15 C16 -0.8(3) . . . . ?
C13 C14 C15 C21 -179.89(17) . . . . ?
C14 C13 C17 C18 -100.9(2) . . . . ?
C14 C13 C17 C19 142.0(2) . . . . ?
C14 C13 C17 C20 19.1(3) . . . . ?
C14 C15 C16 C11 0.9(3) . . . . ?
C14 C15 C21 C22 22.8(15) . . . . ?
C14 C15 C21 C23 124.0(12) . . . . ?
C14 C15 C21 C24 -118.1(12) . . . . ?
C14 C15 C21 C23A 63.0(3) . . . . ?
C14 C15 C21 C24A -173.8(2) . . . . ?
C14 C15 C21 C22A -57.2(3) . . . . ?
C16 C11 C12 C13 -1.1(2) . . . . ?
C16 C15 C21 C22 -156.3(15) . . . . ?
C16 C15 C21 C23 -55.1(12) . . . . ?
C16 C15 C21 C24 62.9(12) . . . . ?
C16 C15 C21 C23A -116.1(3) . . . . ?
C16 C15 C21 C24A 7.2(3) . . . . ?
C16 C15 C21 C22A 123.8(2) . . . . ?
C17 C13 C14 C15 177.08(16) . . . . ?
C21 C15 C16 C11 -179.97(17) . . . . ?
B1 O1 C8 C4 -176.19(15) . . . . ?
B1 O1 C8 C9 3.1(2) . . . . ?
B1 O2 C10 C9 -4.1(2) . . . . ?
B1 O2 C10 C11 177.26(14) . . . . ?
O4 C34 C35 C36 166.90(14) . . . . ?
O4 C34 C35 C40 -13.7(2) . . . . ?
O5 C32 C33 C34 -0.5(2) . . . . ?
O6 C26 C27 C28 177.2(3) . . . . ?
O6 C26 C31 C30 -177.3(3) . . . . ?
C25 O6 C26 C27 4.9(6) . . . . ?
C25 O6 C26 C31 -178.2(4) . . . . ?
C26 C27 C28 C29 -0.4(3) . . . . ?
C27 C26 C31 C30 -0.1(3) . . . . ?
C27 C26 O6A C25A -173.8(12) . . . . ?
C27 C28 C29 C30 -0.1(3) . . . . ?
C28 C29 C30 C31 0.5(3) . . . . ?
C28 C29 C30 C32 179.77(17) . . . . ?
C29 C30 C31 C26 -0.4(3) . . . . ?
C29 C30 C32 O5 -171.10(16) . . . . ?
C29 C30 C32 C33 9.1(3) . . . . ?
C30 C32 C33 C34 179.24(14) . . . . ?
C31 C26 C27 C28 0.5(3) . . . . ?
C31 C26 O6A C25A 14.8(19) . . . . ?
C31 C30 C32 O5 8.2(2) . . . . ?
C31 C30 C32 C33 -171.56(16) . . . . ?
C32 O5 B2 F3 121.74(17) . . . . ?
C32 O5 B2 F4 -116.17(17) . . . . ?
C32 O5 B2 O4 1.8(3) . . . . ?
C32 C30 C31 C26 -179.69(16) . . . . ?
C32 C33 C34 O4 0.9(2) . . . . ?
C32 C33 C34 C35 -178.71(14) . . . . ?
C33 C34 C35 C36 -13.5(2) . . . . ?
C33 C34 C35 C40 165.86(15) . . . . ?
C34 O4 B2 F3 -121.36(17) . . . . ?
C34 O4 B2 F4 116.74(17) . . . . ?
C34 O4 B2 O5 -1.4(3) . . . . ?
C34 C35 C36 C37 179.00(15) . . . . ?
C34 C35 C40 C39 -178.48(14) . . . . ?
C35 C36 C37 C38 -0.1(2) . . . . ?
C35 C36 C37 C41 -176.3(3) . . . . ?
C35 C36 C37 C41A 169.2(7) . . . . ?
C36 C35 C40 C39 0.9(2) . . . . ?
C36 C37 C38 C39 0.0(3) . . . . ?
C36 C37 C41 C42 -60.5(5) . . . . ?
C36 C37 C41 C43 57.6(4) . . . . ?
C36 C37 C41 C44 173.5(3) . . . . ?
C36 C37 C41A C43A -125.0(9) . . . . ?
C36 C37 C41A C42A -2.5(15) . . . . ?
C36 C37 C41A C44A 116.2(9) . . . . ?
C37 C38 C39 C40 0.6(3) . . . . ?
C37 C38 C39 C45 -178.00(16) . . . . ?
C38 C37 C41 C42 123.5(4) . . . . ?
C38 C37 C41 C43 -118.4(3) . . . . ?
C38 C37 C41 C44 -2.5(5) . . . . ?
C38 C37 C41A C43A 44.1(13) . . . . ?
C38 C37 C41A C42A 166.6(9) . . . . ?
C38 C37 C41A C44A -74.8(11) . . . . ?
C38 C39 C40 C35 -1.0(2) . . . . ?
C38 C39 C45 C46 -60.9(3) . . . . ?
C38 C39 C45 C47 57.1(3) . . . . ?
C38 C39 C45 C48 -179.2(3) . . . . ?
C38 C39 C45 C46A -22.2(9) . . . . ?
C38 C39 C45 C47A 89.7(6) . . . . ?
C38 C39 C45 C48A -159.1(7) . . . . ?
C40 C35 C36 C37 -0.4(2) . . . . ?
C40 C39 C45 C46 120.6(2) . . . . ?
C40 C39 C45 C47 -121.4(3) . . . . ?
C40 C39 C45 C48 2.3(4) . . . . ?
C40 C39 C45 C46A 159.3(9) . . . . ?
C40 C39 C45 C47A -88.7(6) . . . . ?
C40 C39 C45 C48A 22.4(7) . . . . ?
C41 C37 C38 C39 176.1(3) . . . . ?
C45 C39 C40 C35 177.56(14) . . . . ?
B2 O4 C34 C33 0.2(2) . . . . ?
B2 O4 C34 C35 179.84(15) . . . . ?
B2 O5 C32 C30 179.31(16) . . . . ?
B2 O5 C32 C33 -0.9(3) . . . . ?
O6A C26 C27 C28 -172.2(8) . . . . ?
O6A C26 C31 C30 170.3(10) . . . . ?
C41A C37 C38 C39 -169.6(7) . . . . ?
